data_9008045
loop_
_publ_author_name
'Brockway, L. O.'

_publ_section_title
;
 The crystal structure of stannite, Cu2FeSnS4
 Locality: Oruro, Bolivia
;
_journal_name_full 'Zeitschrift fur Kristallographie'
_journal_page_first 434
_journal_page_last 441
_journal_volume 89
_journal_year 1934
_chemical_formula_sum 'Cu2 Fe S4 Sn'
_chemical_name_mineral Stannite
_space_group_IT_number 121
_symmetry_space_group_name_Hall 'I -4 2'
_symmetry_space_group_name_H-M 'I -4 2 m'
_cell_angle_alpha 90
_cell_angle_beta 90
_cell_angle_gamma 90
_cell_length_a 5.46
_cell_length_b 5.46
_cell_length_c 10.725
_cell_formula_units_Z 2
_cell_volume 319.729
_exptl_crystal_density_diffrn 4.466
_cod_original_formula_sum 'Cu2 Fe Sn S4'
_cod_database_code 9008045

loop_
_symmetry_equiv_pos_as_xyz
x,y,z
1/2+x,1/2+y,1/2+z
-y,-x,z
1/2-y,1/2-x,1/2+z
y,-x,-z
1/2+y,1/2-x,1/2-z
-x,y,-z
1/2-x,1/2+y,1/2-z
-x,-y,z
1/2-x,1/2-y,1/2+z
y,x,z
1/2+y,1/2+x,1/2+z
-y,x,-z
1/2-y,1/2+x,1/2-z
x,-y,-z
1/2+x,1/2-y,1/2-z

loop_
_atom_site_label
_atom_site_fract_x
_atom_site_fract_y
_atom_site_fract_z
Cu 0.50000 0.00000 0.25000
Fe 0.00000 0.00000 0.00000
Sn 0.00000 0.00000 0.50000
S 0.24500 0.24500 0.13200

_cod_duplicate_entry 1011151
